data_4020874
loop_
_publ_author_name
'Carlos E. Godinez'
'Gerardo Zepeda'
'Christopher J. Mortko'
'Hung Dang'
'Miguel A. Garc\'ia-Garibay'

_publ_section_title
;
 Molecular Crystals with Moving Parts:
 Synthesis, Characterization, and Crystal Packing of
 Molecular Gyroscopes with Methyl-Substituted
 Triptycyl Frames
;
_journal_name_full 'Journal of Organic Chemistry'
_journal_page_first 1652
_journal_page_last 1662
_journal_paper_doi 10.1021/jo035517i
_journal_volume 69
_journal_year 2004
_chemical_formula_sum 'C80 H76 Br2'
_chemical_formula_weight 1197.23
_space_group_IT_number 2
_symmetry_cell_setting triclinic
_symmetry_space_group_name_Hall '-P 1'
_symmetry_space_group_name_H-M 'P -1'
_cell_angle_alpha 81.887(2)
_cell_angle_beta 78.878(2)
_cell_angle_gamma 89.388(2)
_cell_formula_units_Z 2
_cell_length_a 9.4694(11)
_cell_length_b 16.0213(18)
_cell_length_c 21.933(3)
_cell_measurement_temperature 100(2)
_cell_volume 3231.9(6)
_diffrn_ambient_temperature 100(2)
_exptl_crystal_density_diffrn 1.230
_cod_depositor_comments
;
The following automatic conversions were performed:
'_symmetry_cell_setting' value 'Triclinic' changed to 'triclinic'
according to '/home/saulius/struct/CIF-dictionaries/cif_core.dic'
dictionary named 'cif_core.dic' version 2.4.1 from 2010-06-29.

Automatic conversion script
Id: cif_fix_enum 1527 2010-12-29 10:47:43Z saulius 
;
_cod_database_code 4020874

loop_
_symmetry_equiv_pos_as_xyz
'x, y, z'
'-x, -y, -z'

loop_
_atom_site_label
_atom_site_type_symbol
_atom_site_fract_x
_atom_site_fract_y
_atom_site_fract_z
_atom_site_U_iso_or_equiv
_atom_site_adp_type
_atom_site_occupancy
_atom_site_symmetry_multiplicity
_atom_site_calc_flag
_atom_site_refinement_flags
_atom_site_disorder_assembly
_atom_site_disorder_group
Br1 Br 0.29258(6) 0.83760(4) 1.08400(3) 0.0822(2) Uani 1 1 d . . .
C1S C 0.4366(4) 0.8549(3) 1.0104(2) 0.0530(11) Uani 1 1 d . . .
C2S C 0.5477(5) 0.7979(3) 1.0012(3) 0.0618(12) Uani 1 1 d . . .
H2S H 0.5519 0.7499 1.0317 0.074 Uiso 1 1 calc R . .
C3S C 0.6519(5) 0.8119(3) 0.9472(3) 0.0686(14) Uani 1 1 d . . .
H3S H 0.7284 0.7733 0.9406 0.082 Uiso 1 1 calc R . .
C4S C 0.6465(5) 0.8805(3) 0.9032(2) 0.0624(12) Uani 1 1 d . . .
H4S H 0.7195 0.8896 0.8665 0.075 Uiso 1 1 calc R . .
C5S C 0.5366(5) 0.9360(3) 0.9118(2) 0.0573(11) Uani 1 1 d . . .
H5S H 0.5331 0.9832 0.8807 0.069 Uiso 1 1 calc R . .
C6S C 0.4304(5) 0.9242(3) 0.9652(2) 0.0562(11) Uani 1 1 d . . .
H6S H 0.3540 0.9630 0.9709 0.067 Uiso 1 1 calc R . .
Br2 Br -0.20015(6) 0.63201(4) 1.08096(3) 0.0857(2) Uani 1 1 d . . .
C7S C -0.0564(5) 0.6432(3) 1.0075(2) 0.0544(11) Uani 1 1 d . . .
C8S C -0.0608(5) 0.5918(3) 0.9622(2) 0.0525(10) Uani 1 1 d . . .
H8S H -0.1358 0.5509 0.9678 0.063 Uiso 1 1 calc R . .
C9S C 0.0453(5) 0.6007(3) 0.9085(2) 0.0578(11) Uani 1 1 d . . .
H9S H 0.0421 0.5660 0.8771 0.069 Uiso 1 1 calc R . .
C10S C 0.1554(5) 0.6590(3) 0.9000(2) 0.0612(12) Uani 1 1 d . . .
H10S H 0.2287 0.6639 0.8634 0.073 Uiso 1 1 calc R . .
C11S C 0.1579(6) 0.7103(3) 0.9452(3) 0.0693(14) Uani 1 1 d . . .
H11S H 0.2330 0.7512 0.9391 0.083 Uiso 1 1 calc R . .
C12S C 0.0536(6) 0.7034(3) 0.9992(3) 0.0664(14) Uani 1 1 d . . .
H12S H 0.0566 0.7390 1.0301 0.080 Uiso 1 1 calc R . .
C1 C 0.5886(4) 0.43804(19) -0.02319(15) 0.0338(8) Uani 1 1 d . . .
H1 H 0.6492 0.3951 -0.0388 0.041 Uiso 1 1 calc R . .
C2 C 0.5108(4) 0.42489(19) 0.03740(15) 0.0331(7) Uani 1 1 d . . .
H2 H 0.5187 0.3728 0.0631 0.040 Uiso 1 1 calc R . .
C3 C 0.4213(3) 0.48622(16) 0.06166(13) 0.0186(6) Uani 1 1 d . . .
C4 C 0.3433(3) 0.47161(16) 0.12523(13) 0.0174(6) Uani 1 1 d . . .
C5 C 0.2833(3) 0.45935(15) 0.17868(12) 0.0149(5) Uani 1 1 d . . .
C6 C 0.2202(3) 0.44543(14) 0.24542(11) 0.0117(5) Uani 1 1 d . . .
C7 C 0.3352(3) 0.43810(14) 0.28678(12) 0.0119(5) Uani 1 1 d . . .
C8 C 0.4821(3) 0.44501(14) 0.26428(13) 0.0139(5) Uani 1 1 d . . .
H8 H 0.5182 0.4514 0.2203 0.017 Uiso 1 1 calc R . .
C9 C 0.5781(3) 0.44267(15) 0.30566(13) 0.0169(6) Uani 1 1 d . . .
C10 C 0.5228(3) 0.43512(15) 0.36998(13) 0.0170(6) Uani 1 1 d . . .
C11 C 0.3736(3) 0.42694(14) 0.39220(12) 0.0141(5) Uani 1 1 d . . .
H11 H 0.3367 0.4214 0.4361 0.017 Uiso 1 1 calc R . .
C12 C 0.2788(3) 0.42679(14) 0.35091(12) 0.0115(5) Uani 1 1 d . . .
C13 C 0.7375(3) 0.44974(18) 0.27924(14) 0.0242(6) Uani 1 1 d . . .
H13A H 0.7775 0.4995 0.2917 0.036 Uiso 1 1 calc R . .
H13B H 0.7537 0.4553 0.2333 0.036 Uiso 1 1 calc R . .
H13C H 0.7849 0.3991 0.2955 0.036 Uiso 1 1 calc R . .
C14 C 0.6220(3) 0.43728(18) 0.41603(14) 0.0250(6) Uani 1 1 d . . .
H14A H 0.6910 0.3914 0.4118 0.037 Uiso 1 1 calc R . .
H14B H 0.5653 0.4303 0.4589 0.037 Uiso 1 1 calc R . .
H14C H 0.6741 0.4915 0.4073 0.037 Uiso 1 1 calc R . .
C15 C 0.1222(3) 0.51643(14) 0.26804(12) 0.0124(5) Uani 1 1 d . . .
C16 C 0.0892(3) 0.58773(15) 0.23026(12) 0.0138(5) Uani 1 1 d . . .
H16 H 0.1289 0.5955 0.1866 0.017 Uiso 1 1 calc R . .
C17 C -0.0020(3) 0.64828(15) 0.25577(13) 0.0165(5) Uani 1 1 d . . .
C18 C -0.0618(3) 0.63520(15) 0.32018(12) 0.0155(5) Uani 1 1 d . . .
C19 C -0.0261(3) 0.56310(15) 0.35776(12) 0.0138(5) Uani 1 1 d . . .
H19 H -0.0654 0.5548 0.4015 0.017 Uiso 1 1 calc R . .
C20 C 0.0660(3) 0.50342(14) 0.33219(12) 0.0115(5) Uani 1 1 d . . .
C21 C -0.0357(3) 0.72592(17) 0.21396(14) 0.0259(6) Uani 1 1 d . . .
H21A H 0.0143 0.7237 0.1707 0.039 Uiso 1 1 calc R . .
H21B H -0.0036 0.7763 0.2285 0.039 Uiso 1 1 calc R . .
H21C H -0.1397 0.7283 0.2154 0.039 Uiso 1 1 calc R . .
C22 C -0.1650(3) 0.69741(17) 0.34871(14) 0.0226(6) Uani 1 1 d . . .
H22A H -0.1973 0.6779 0.3936 0.034 Uiso 1 1 calc R . .
H22B H -0.2484 0.7024 0.3281 0.034 Uiso 1 1 calc R . .
H22C H -0.1168 0.7525 0.3431 0.034 Uiso 1 1 calc R . .
C23 C 0.1267(3) 0.36530(14) 0.26719(12) 0.0114(5) Uani 1 1 d . . .
C24 C 0.0958(3) 0.30966(15) 0.22809(12) 0.0134(5) Uani 1 1 d . . .
H24 H 0.1363 0.3194 0.1845 0.016 Uiso 1 1 calc R . .
C25 C 0.0055(3) 0.23936(15) 0.25255(13) 0.0157(5) Uani 1 1 d . . .
C26 C -0.0554(3) 0.22721(15) 0.31650(12) 0.0149(5) Uani 1 1 d . . .
C27 C -0.0241(3) 0.28416(14) 0.35515(12) 0.0130(5) Uani 1 1 d . . .
H27 H -0.0671 0.2759 0.3985 0.016 Uiso 1 1 calc R . .
C28 C 0.0692(2) 0.35268(14) 0.33114(12) 0.0110(5) Uani 1 1 d . . .
C29 C -0.0241(3) 0.17852(17) 0.20987(14) 0.0242(6) Uani 1 1 d . . .
H29A H 0.0139 0.1231 0.2229 0.036 Uiso 1 1 calc R . .
H29B H 0.0228 0.1993 0.1666 0.036 Uiso 1 1 calc R . .
H29C H -0.1281 0.1735 0.2123 0.036 Uiso 1 1 calc R . .
C30 C -0.1531(3) 0.15201(16) 0.34446(14) 0.0223(6) Uani 1 1 d . . .
H30A H -0.2417 0.1573 0.3275 0.033 Uiso 1 1 calc R . .
H30B H -0.1769 0.1496 0.3902 0.033 Uiso 1 1 calc R . .
H30C H -0.1041 0.1003 0.3339 0.033 Uiso 1 1 calc R . .
C31 C 0.1131(3) 0.42089(14) 0.36747(12) 0.0114(5) Uani 1 1 d . . .
C32 C 0.0487(3) 0.40659(15) 0.43763(12) 0.0146(5) Uani 1 1 d . . .
H32A H -0.0574 0.4064 0.4427 0.018 Uiso 1 1 calc R . .
H32B H 0.0765 0.4553 0.4563 0.018 Uiso 1 1 calc R . .
C33 C 0.0919(3) 0.32510(16) 0.47590(12) 0.0179(6) Uani 1 1 d . . .
H33A H 0.1213 0.2826 0.4474 0.021 Uiso 1 1 calc R . .
H33B H 0.1756 0.3375 0.4943 0.021 Uiso 1 1 calc R . .
C34 C -0.0305(3) 0.28890(18) 0.52817(13) 0.0230(6) Uani 1 1 d . . .
H34A H -0.0601 0.3308 0.5564 0.034 Uiso 1 1 calc R . .
H34B H 0.0018 0.2381 0.5518 0.034 Uiso 1 1 calc R . .
H34C H -0.1123 0.2744 0.5100 0.034 Uiso 1 1 calc R . .
C35 C 0.5321(3) 0.21135(18) 0.47200(13) 0.0229(6) Uani 1 1 d . . .
H35A H 0.6144 0.2249 0.4901 0.034 Uiso 1 1 calc R . .
H35B H 0.5004 0.2627 0.4488 0.034 Uiso 1 1 calc R . .
H35C H 0.5605 0.1698 0.4433 0.034 Uiso 1 1 calc R . .
C36 C 0.4093(3) 0.17511(16) 0.52431(12) 0.0176(6) Uani 1 1 d . . .
H36A H 0.3255 0.1629 0.5059 0.021 Uiso 1 1 calc R . .
H36B H 0.3800 0.2176 0.5528 0.021 Uiso 1 1 calc R . .
C37 C 0.4520(3) 0.09360(15) 0.56244(12) 0.0150(5) Uani 1 1 d . . .
H37A H 0.4242 0.0450 0.5437 0.018 Uiso 1 1 calc R . .
H37B H 0.5581 0.0937 0.5576 0.018 Uiso 1 1 calc R . .
C38 C 0.3871(3) 0.07921(14) 0.63248(11) 0.0113(5) Uani 1 1 d . . .
C39 C 0.4333(2) -0.00371(14) 0.66772(12) 0.0120(5) Uani 1 1 d . . .
C40 C 0.5243(3) -0.06372(15) 0.64221(12) 0.0127(5) Uani 1 1 d . . .
H40 H 0.5644 -0.0553 0.5986 0.015 Uiso 1 1 calc R . .
C41 C 0.5581(3) -0.13644(15) 0.67968(13) 0.0155(5) Uani 1 1 d . . .
C42 C 0.4969(3) -0.14988(15) 0.74399(13) 0.0154(5) Uani 1 1 d . . .
C43 C 0.4055(3) -0.08894(15) 0.76945(12) 0.0142(5) Uani 1 1 d . . .
H43 H 0.3640 -0.0973 0.8129 0.017 Uiso 1 1 calc R . .
C44 C 0.3752(3) -0.01679(14) 0.73192(12) 0.0120(5) Uani 1 1 d . . .
C45 C 0.6612(3) -0.19895(17) 0.65147(14) 0.0232(6) Uani 1 1 d . . .
H45A H 0.6950 -0.1792 0.6067 0.035 Uiso 1 1 calc R . .
H45B H 0.6123 -0.2538 0.6566 0.035 Uiso 1 1 calc R . .
H45C H 0.7436 -0.2046 0.6727 0.035 Uiso 1 1 calc R . .
C46 C 0.5267(3) -0.22852(16) 0.78541(14) 0.0239(6) Uani 1 1 d . . .
H46A H 0.4765 -0.2262 0.8286 0.036 Uiso 1 1 calc R . .
H46B H 0.6305 -0.2327 0.7842 0.036 Uiso 1 1 calc R . .
H46C H 0.4925 -0.2779 0.7704 0.036 Uiso 1 1 calc R . .
C47 C 0.2211(3) 0.07420(14) 0.64904(12) 0.0119(5) Uani 1 1 d . . .
C48 C 0.1265(3) 0.07418(14) 0.60777(12) 0.0145(5) Uani 1 1 d . . .
H48 H 0.1636 0.0798 0.5639 0.017 Uiso 1 1 calc R . .
C49 C -0.0223(3) 0.06604(15) 0.62964(13) 0.0171(6) Uani 1 1 d . . .
C50 C -0.0781(3) 0.05887(15) 0.69418(13) 0.0168(6) Uani 1 1 d . . .
C51 C 0.0176(3) 0.05676(14) 0.73558(13) 0.0147(5) Uani 1 1 d . . .
H51 H -0.0188 0.0508 0.7795 0.018 Uiso 1 1 calc R . .
C52 C 0.1649(3) 0.06325(14) 0.71319(12) 0.0123(5) Uani 1 1 d . . .
C53 C -0.1214(3) 0.06336(19) 0.58345(14) 0.0274(7) Uani 1 1 d . . .
H53A H -0.1737 0.0092 0.5925 0.041 Uiso 1 1 calc R . .
H53B H -0.0644 0.0698 0.5407 0.041 Uiso 1 1 calc R . .
H53C H -0.1902 0.1093 0.5873 0.041 Uiso 1 1 calc R . .
C54 C -0.2380(3) 0.05203(18) 0.72040(14) 0.0234(6) Uani 1 1 d . . .
H54A H -0.2864 0.1001 0.7009 0.035 Uiso 1 1 calc R . .
H54B H -0.2551 0.0521 0.7659 0.035 Uiso 1 1 calc R . .
H54C H -0.2763 -0.0005 0.7114 0.035 Uiso 1 1 calc R . .
C55 C 0.4318(3) 0.14694(14) 0.66909(12) 0.0113(5) Uani 1 1 d . . .
C56 C 0.5259(3) 0.21514(14) 0.64498(12) 0.0135(5) Uani 1 1 d . . .
H56 H 0.5684 0.2235 0.6016 0.016 Uiso 1 1 calc R . .
C57 C 0.5588(3) 0.27148(15) 0.68376(13) 0.0154(5) Uani 1 1 d . . .
C58 C 0.4995(3) 0.25845(15) 0.74780(13) 0.0167(6) Uani 1 1 d . . .
C59 C 0.4084(3) 0.18855(15) 0.77254(12) 0.0138(5) Uani 1 1 d . . .
H59 H 0.3696 0.1783 0.8163 0.017 Uiso 1 1 calc R . .
C60 C 0.3748(3) 0.13423(14) 0.73323(12) 0.0116(5) Uani 1 1 d . . .
C61 C 0.6576(3) 0.34612(16) 0.65597(14) 0.0224(6) Uani 1 1 d . . .
H61A H 0.6818 0.3484 0.6103 0.034 Uiso 1 1 calc R . .
H61B H 0.7459 0.3403 0.6732 0.034 Uiso 1 1 calc R . .
H61C H 0.6093 0.3981 0.6664 0.034 Uiso 1 1 calc R . .
C62 C 0.5319(3) 0.31830(17) 0.79101(14) 0.0256(6) Uani 1 1 d . . .
H62A H 0.6361 0.3222 0.7883 0.038 Uiso 1 1 calc R . .
H62B H 0.4852 0.2973 0.8343 0.038 Uiso 1 1 calc R . .
H62C H 0.4952 0.3742 0.7784 0.038 Uiso 1 1 calc R . .
C63 C 0.2793(3) 0.05502(14) 0.75433(12) 0.0119(5) Uani 1 1 d . . .
C64 C 0.2164(3) 0.04137(15) 0.82103(12) 0.0143(5) Uani 1 1 d . . .
C65 C 0.1559(3) 0.02963(16) 0.87454(13) 0.0181(6) Uani 1 1 d . . .
C66 C -0.0086(3) -0.05737(19) 0.95944(14) 0.0303(7) Uani 1 1 d . . .
H66 H -0.0148 -0.0971 0.9317 0.036 Uiso 1 1 calc R . .
C67 C 0.0773(3) 0.01442(16) 0.93840(12) 0.0178(6) Uani 1 1 d . . .
C68 C 0.0850(4) 0.07170(19) 0.97991(14) 0.0305(7) Uani 1 1 d . . .
H68 H 0.1435 0.1211 0.9662 0.037 Uiso 1 1 calc R . .

loop_
_atom_site_aniso_label
_atom_site_aniso_U_11
_atom_site_aniso_U_22
_atom_site_aniso_U_33
_atom_site_aniso_U_23
_atom_site_aniso_U_13
_atom_site_aniso_U_12
Br1 0.0655(4) 0.0907(4) 0.0890(4) -0.0067(3) -0.0146(3) -0.0148(3)
C1S 0.049(2) 0.048(2) 0.071(3) -0.010(2) -0.031(2) -0.0074(18)
C2S 0.065(3) 0.043(2) 0.086(4) -0.008(2) -0.038(3) 0.003(2)
C3S 0.062(3) 0.065(3) 0.092(4) -0.030(3) -0.036(3) 0.020(2)
C4S 0.060(3) 0.068(3) 0.067(3) -0.024(3) -0.020(2) -0.005(2)
C5S 0.065(3) 0.055(3) 0.062(3) -0.010(2) -0.036(2) -0.005(2)
C6S 0.057(3) 0.051(2) 0.075(3) -0.017(2) -0.042(2) 0.010(2)
Br2 0.0760(4) 0.1065(5) 0.0782(4) -0.0260(3) -0.0159(3) 0.0317(3)
C7S 0.054(3) 0.052(2) 0.068(3) -0.017(2) -0.033(2) 0.024(2)
C8S 0.051(2) 0.051(2) 0.064(3) -0.009(2) -0.033(2) 0.0061(19)
C9S 0.069(3) 0.054(2) 0.059(3) -0.009(2) -0.033(2) 0.016(2)
C10S 0.066(3) 0.053(3) 0.065(3) -0.001(2) -0.017(2) 0.011(2)
C11S 0.062(3) 0.054(3) 0.095(4) -0.002(3) -0.031(3) 0.001(2)
C12S 0.079(3) 0.045(2) 0.093(4) -0.027(2) -0.047(3) 0.016(2)
C1 0.043(2) 0.0239(15) 0.0266(17) -0.0006(13) 0.0105(14) 0.0126(14)
C2 0.0421(19) 0.0238(15) 0.0259(17) 0.0044(13) 0.0055(14) 0.0112(14)
C3 0.0178(14) 0.0186(13) 0.0186(14) -0.0047(11) -0.0005(11) -0.0013(11)
C4 0.0156(13) 0.0147(13) 0.0212(15) -0.0038(11) -0.0010(11) 0.0002(10)
C5 0.0124(12) 0.0117(12) 0.0210(15) -0.0046(11) -0.0025(11) 0.0012(9)
C6 0.0128(12) 0.0078(11) 0.0148(13) -0.0021(10) -0.0035(10) 0.0005(9)
C7 0.0124(12) 0.0060(11) 0.0183(13) -0.0036(10) -0.0037(10) -0.0002(9)
C8 0.0121(13) 0.0100(12) 0.0201(14) -0.0047(10) -0.0027(10) 0.0009(9)
C9 0.0122(13) 0.0120(12) 0.0275(15) -0.0053(11) -0.0044(11) 0.0001(10)
C10 0.0142(13) 0.0133(12) 0.0255(15) -0.0020(11) -0.0091(11) -0.0014(10)
C11 0.0121(12) 0.0108(12) 0.0208(14) -0.0015(10) -0.0067(11) -0.0011(9)
C12 0.0089(12) 0.0070(11) 0.0194(14) -0.0043(10) -0.0031(10) 0.0005(9)
C13 0.0123(14) 0.0271(15) 0.0338(17) -0.0050(13) -0.0054(12) 0.0009(11)
C14 0.0171(14) 0.0313(16) 0.0290(16) -0.0030(13) -0.0111(12) -0.0041(12)
C15 0.0083(12) 0.0094(11) 0.0204(14) -0.0054(10) -0.0028(10) 0.0000(9)
C16 0.0125(12) 0.0125(12) 0.0174(13) -0.0031(10) -0.0045(10) 0.0001(9)
C17 0.0169(13) 0.0114(12) 0.0223(15) -0.0034(11) -0.0061(11) 0.0015(10)
C18 0.0137(13) 0.0109(12) 0.0243(15) -0.0060(11) -0.0072(11) 0.0024(10)
C19 0.0113(12) 0.0128(12) 0.0182(13) -0.0054(10) -0.0027(10) 0.0005(9)
C20 0.0101(12) 0.0072(11) 0.0186(13) -0.0036(10) -0.0050(10) -0.0003(9)
C21 0.0309(16) 0.0177(14) 0.0279(16) 0.0001(12) -0.0058(13) 0.0098(12)
C22 0.0243(15) 0.0176(13) 0.0282(16) -0.0088(12) -0.0073(12) 0.0118(11)
C23 0.0076(11) 0.0096(11) 0.0180(13) -0.0032(10) -0.0042(10) 0.0013(9)
C24 0.0119(12) 0.0128(12) 0.0166(13) -0.0034(10) -0.0045(10) 0.0028(9)
C25 0.0143(13) 0.0102(12) 0.0246(15) -0.0049(11) -0.0069(11) -0.0002(10)
C26 0.0104(12) 0.0110(12) 0.0237(15) -0.0033(11) -0.0033(11) 0.0002(9)
C27 0.0092(12) 0.0121(12) 0.0177(13) -0.0012(10) -0.0034(10) 0.0013(9)
C28 0.0072(11) 0.0091(11) 0.0179(13) -0.0038(10) -0.0041(10) 0.0035(9)
C29 0.0280(16) 0.0200(14) 0.0262(16) -0.0090(12) -0.0049(13) -0.0051(12)
C30 0.0219(15) 0.0136(13) 0.0298(16) -0.0044(12) 0.0003(12) -0.0074(11)
C31 0.0083(12) 0.0097(11) 0.0167(13) -0.0031(10) -0.0031(10) 0.0009(9)
C32 0.0137(13) 0.0142(12) 0.0168(14) -0.0032(10) -0.0045(10) 0.0011(10)
C33 0.0180(14) 0.0172(13) 0.0179(14) 0.0008(11) -0.0045(11) 0.0001(10)
C34 0.0231(15) 0.0222(14) 0.0221(15) 0.0009(12) -0.0030(12) -0.0049(11)
C35 0.0213(15) 0.0235(14) 0.0224(15) 0.0009(12) -0.0034(12) -0.0045(11)
C36 0.0169(13) 0.0170(13) 0.0192(14) -0.0007(11) -0.0052(11) 0.0003(10)
C37 0.0138(13) 0.0137(12) 0.0186(14) -0.0034(10) -0.0049(11) 0.0024(10)
C38 0.0089(12) 0.0103(11) 0.0160(13) -0.0037(10) -0.0041(10) 0.0013(9)
C39 0.0078(12) 0.0107(11) 0.0189(13) -0.0031(10) -0.0057(10) -0.0005(9)
C40 0.0089(12) 0.0131(12) 0.0178(13) -0.0055(10) -0.0046(10) 0.0014(9)
C41 0.0120(13) 0.0124(12) 0.0246(15) -0.0069(11) -0.0067(11) 0.0035(10)
C42 0.0138(13) 0.0115(12) 0.0230(15) -0.0035(11) -0.0079(11) 0.0022(10)
C43 0.0125(12) 0.0127(12) 0.0183(13) -0.0031(10) -0.0046(10) -0.0004(9)
C44 0.0093(12) 0.0092(11) 0.0193(14) -0.0050(10) -0.0048(10) 0.0006(9)
C45 0.0244(15) 0.0198(14) 0.0282(16) -0.0091(12) -0.0086(12) 0.0124(11)
C46 0.0298(16) 0.0158(13) 0.0263(16) -0.0016(12) -0.0073(13) 0.0099(11)
C47 0.0111(12) 0.0067(11) 0.0190(14) -0.0036(10) -0.0045(10) 0.0012(9)
C48 0.0149(13) 0.0101(12) 0.0196(14) -0.0026(10) -0.0054(11) -0.0013(9)
C49 0.0124(13) 0.0122(12) 0.0285(16) -0.0007(11) -0.0100(11) -0.0011(10)
C50 0.0101(12) 0.0119(12) 0.0287(16) -0.0021(11) -0.0048(11) 0.0005(9)
C51 0.0126(13) 0.0098(12) 0.0212(14) -0.0024(10) -0.0018(11) 0.0006(9)
C52 0.0107(12) 0.0068(11) 0.0201(14) -0.0025(10) -0.0042(10) -0.0006(9)
C53 0.0202(15) 0.0312(16) 0.0326(17) 0.0010(13) -0.0136(13) -0.0059(12)
C54 0.0088(13) 0.0277(15) 0.0331(17) -0.0016(13) -0.0048(12) -0.0009(11)
C55 0.0102(12) 0.0090(11) 0.0162(13) -0.0041(10) -0.0044(10) 0.0019(9)
C56 0.0086(12) 0.0109(12) 0.0207(14) -0.0029(10) -0.0016(10) 0.0013(9)
C57 0.0112(12) 0.0102(12) 0.0254(15) -0.0037(11) -0.0042(11) -0.0002(9)
C58 0.0144(13) 0.0137(12) 0.0242(15) -0.0060(11) -0.0066(11) 0.0005(10)
C59 0.0119(12) 0.0133(12) 0.0174(13) -0.0031(10) -0.0046(10) 0.0016(9)
C60 0.0085(12) 0.0087(11) 0.0183(13) -0.0024(10) -0.0035(10) 0.0011(9)
C61 0.0211(14) 0.0156(13) 0.0298(16) -0.0044(12) -0.0019(12) -0.0070(11)
C62 0.0295(16) 0.0207(14) 0.0285(16) -0.0106(12) -0.0047(13) -0.0075(12)
C63 0.0090(12) 0.0100(11) 0.0163(13) -0.0026(10) -0.0011(10) 0.0006(9)
C64 0.0130(13) 0.0110(12) 0.0196(15) -0.0044(10) -0.0034(11) 0.0011(9)
C65 0.0150(13) 0.0154(13) 0.0239(16) -0.0031(11) -0.0035(12) 0.0009(10)
C66 0.0373(18) 0.0283(16) 0.0243(16) -0.0116(13) 0.0028(13) -0.0114(13)
C67 0.0176(14) 0.0189(13) 0.0163(14) -0.0015(11) -0.0023(11) 0.0009(10)
C68 0.0382(18) 0.0234(15) 0.0261(16) -0.0065(13) 0.0059(14) -0.0121(13)

loop_
_geom_bond_atom_site_label_1
_geom_bond_atom_site_label_2
_geom_bond_distance
_geom_bond_site_symmetry_2
_geom_bond_publ_flag
Br1 C1S 1.891(5) . ?
C1S C2S 1.391(6) . ?
C1S C6S 1.389(6) . ?
C2S C3S 1.381(7) . ?
C2S H2S 0.9500 . ?
C3S C4S 1.363(7) . ?
C3S H3S 0.9500 . ?
C4S C5S 1.364(6) . ?
C4S H4S 0.9500 . ?
C5S C6S 1.380(6) . ?
C5S H5S 0.9500 . ?
C6S H6S 0.9500 . ?
Br2 C7S 1.886(5) . ?
C7S C8S 1.385(6) . ?
C7S C12S 1.396(6) . ?
C8S C9S 1.383(6) . ?
C8S H8S 0.9500 . ?
C9S C10S 1.375(6) . ?
C9S H9S 0.9500 . ?
C10S C11S 1.377(7) . ?
C10S H10S 0.9500 . ?
C11S C12S 1.380(7) . ?
C11S H11S 0.9500 . ?
C12S H12S 0.9500 . ?
C1 C2 1.378(4) . ?
C1 C3 1.390(4) 2_665 ?
C1 H1 0.9500 . ?
C2 C3 1.387(4) . ?
C2 H2 0.9500 . ?
C3 C1 1.390(4) 2_665 ?
C3 C4 1.435(4) . ?
C4 C5 1.190(4) . ?
C5 C6 1.457(4) . ?
C6 C23 1.533(3) . ?
C6 C15 1.536(3) . ?
C6 C7 1.540(3) . ?
C7 C8 1.383(3) . ?
C7 C12 1.392(3) . ?
C8 C9 1.400(4) . ?
C8 H8 0.9500 . ?
C9 C10 1.395(4) . ?
C9 C13 1.508(4) . ?
C10 C11 1.404(4) . ?
C10 C14 1.511(4) . ?
C11 C12 1.393(3) . ?
C11 H11 0.9500 . ?
C12 C31 1.542(3) . ?
C13 H13A 0.9800 . ?
C13 H13B 0.9800 . ?
C13 H13C 0.9800 . ?
C14 H14A 0.9800 . ?
C14 H14B 0.9800 . ?
C14 H14C 0.9800 . ?
C15 C16 1.384(3) . ?
C15 C20 1.392(4) . ?
C16 C17 1.396(3) . ?
C16 H16 0.9500 . ?
C17 C18 1.404(4) . ?
C17 C21 1.507(4) . ?
C18 C19 1.400(3) . ?
C18 C22 1.503(3) . ?
C19 C20 1.390(3) . ?
C19 H19 0.9500 . ?
C20 C31 1.542(3) . ?
C21 H21A 0.9800 . ?
C21 H21B 0.9800 . ?
C21 H21C 0.9800 . ?
C22 H22A 0.9800 . ?
C22 H22B 0.9800 . ?
C22 H22C 0.9800 . ?
C23 C28 1.390(3) . ?
C23 C24 1.391(3) . ?
C24 C25 1.401(3) . ?
C24 H24 0.9500 . ?
C25 C26 1.397(4) . ?
C25 C29 1.506(3) . ?
C26 C27 1.400(3) . ?
C26 C30 1.510(3) . ?
C27 C28 1.393(3) . ?
C27 H27 0.9500 . ?
C28 C31 1.545(3) . ?
C29 H29A 0.9800 . ?
C29 H29B 0.9800 . ?
C29 H29C 0.9800 . ?
C30 H30A 0.9800 . ?
C30 H30B 0.9800 . ?
C30 H30C 0.9800 . ?
C31 C32 1.528(3) . ?
C32 C33 1.545(3) . ?
C32 H32A 0.9900 . ?
C32 H32B 0.9900 . ?
C33 C34 1.519(4) . ?
C33 H33A 0.9900 . ?
C33 H33B 0.9900 . ?
C34 H34A 0.9800 . ?
C34 H34B 0.9800 . ?
C34 H34C 0.9800 . ?
C35 C36 1.522(4) . ?
C35 H35A 0.9800 . ?
C35 H35B 0.9800 . ?
C35 H35C 0.9800 . ?
C36 C37 1.542(3) . ?
C36 H36A 0.9900 . ?
C36 H36B 0.9900 . ?
C37 C38 1.526(3) . ?
C37 H37A 0.9900 . ?
C37 H37B 0.9900 . ?
C38 C47 1.544(3) . ?
C38 C39 1.544(3) . ?
C38 C55 1.545(3) . ?
C39 C40 1.388(3) . ?
C39 C44 1.396(4) . ?
C40 C41 1.399(3) . ?
C40 H40 0.9500 . ?
C41 C42 1.405(4) . ?
C41 C45 1.503(3) . ?
C42 C43 1.401(3) . ?
C42 C46 1.503(3) . ?
C43 C44 1.383(3) . ?
C43 H43 0.9500 . ?
C44 C63 1.535(3) . ?
C45 H45A 0.9800 . ?
C45 H45B 0.9800 . ?
C45 H45C 0.9800 . ?
C46 H46A 0.9800 . ?
C46 H46B 0.9800 . ?
C46 H46C 0.9800 . ?
C47 C48 1.391(3) . ?
C47 C52 1.392(4) . ?
C48 C49 1.400(4) . ?
C48 H48 0.9500 . ?
C49 C50 1.401(4) . ?
C49 C53 1.512(4) . ?
C50 C51 1.398(4) . ?
C50 C54 1.512(4) . ?
C51 C52 1.387(3) . ?
C51 H51 0.9500 . ?
C52 C63 1.531(3) . ?
C53 H53A 0.9800 . ?
C53 H53B 0.9800 . ?
C53 H53C 0.9800 . ?
C54 H54A 0.9800 . ?
C54 H54B 0.9800 . ?
C54 H54C 0.9800 . ?
C55 C60 1.393(3) . ?
C55 C56 1.394(3) . ?
C56 C57 1.400(3) . ?
C56 H56 0.9500 . ?
C57 C58 1.395(4) . ?
C57 C61 1.509(4) . ?
C58 C59 1.401(3) . ?
C58 C62 1.512(4) . ?
C59 C60 1.388(3) . ?
C59 H59 0.9500 . ?
C60 C63 1.530(3) . ?
C61 H61A 0.9800 . ?
C61 H61B 0.9800 . ?
C61 H61C 0.9800 . ?
C62 H62A 0.9800 . ?
C62 H62B 0.9800 . ?
C62 H62C 0.9800 . ?
C63 C64 1.456(4) . ?
C64 C65 1.192(4) . ?
C65 C67 1.442(4) . ?
C66 C68 1.375(4) 2_557 ?
C66 C67 1.387(4) . ?
C66 H66 0.9500 . ?
C67 C68 1.393(4) . ?
C68 C66 1.375(4) 2_557 ?
C68 H68 0.9500 . ?
